data_1576370
loop_
_publ_author_name
'Wieprecht, Nele'
'Krummenacher, Ivo'
'W\"ust, Leonie'
'Michel, Maximilian'
'Neder, Marco'
'H\"afner, Andreas'
'Karg, Jordan'
'Braunschweig, Holger'

_publ_section_title
;
 Boraindenes as versatile precursors to benzannulated boron heterocycles
;
_journal_name_full 'Chemical Science'
_journal_paper_doi 10.1039/D5SC08526H
_journal_year 2025
_chemical_formula_moiety 'C37 H33 B Si'
_chemical_formula_sum 'C37 H33 B Si'
_chemical_formula_weight 516.53
_space_group_crystal_system triclinic
_space_group_IT_number 2
_space_group_name_Hall '-P 1'
_space_group_name_H-M_alt 'P -1'
_atom_sites_solution_hydrogens geom
_atom_sites_solution_primary dual
_atom_sites_solution_secondary difmap
_audit_creation_date 2024-09-20
_audit_creation_method 'CIF-fill 1.5e (K.Radacki, 2005-23)'
_audit_update_record
;
2025-11-03 deposited with the CCDC.	2025-12-01 downloaded from the CCDC.
;
_cell_angle_alpha 81.3640(10)
_cell_angle_beta 85.9170(10)
_cell_angle_gamma 75.3270(10)
_cell_formula_units_Z 2
_cell_length_a 7.21830(10)
_cell_length_b 11.1905(2)
_cell_length_c 18.6492(3)
_cell_measurement_reflns_used 10385
_cell_measurement_temperature 100(2)
_cell_measurement_theta_max 71.0430
_cell_measurement_theta_min 4.1230
_cell_volume 1439.90(4)
_computing_cell_refinement 'CrysAlisPro 1.171.41.112a (Rigaku OD, 2021)'
_computing_data_collection 'CrysAlisPro 1.171.41.112a (Rigaku OD, 2021)'
_computing_data_reduction 'CrysAlisPro 1.171.41.112a (Rigaku OD, 2021)'
_computing_molecular_graphics 'ShelXLe (Huebschle et all, 2011)'
_computing_publication_material 'SHELXL-2018/3 (Sheldrick, 2018)'
_computing_structure_refinement 'SHELXL-2018/3 (Sheldrick, 2018)'
_computing_structure_solution 'SHELXT 2014/5 (Sheldrick, 2014)''
_diffrn_ambient_environment N~2~
_diffrn_ambient_temperature 100(2)
_diffrn_detector HPA
_diffrn_detector_area_resol_mean 10.0
_diffrn_detector_type 'HyPix Arc150'
_diffrn_measured_fraction_theta_full 0.989
_diffrn_measured_fraction_theta_max 0.953
_diffrn_measurement_details
;
 List of Runs (angles in degrees, time in seconds):
 --------------------------------------------------------------------------
  1  \w     58.00 102.00   0.50    0.05    --   76.88  15.00 -60.00   88
  2  \w     89.00 119.00   0.50    0.05    --   76.88  15.00   0.00   60
  3  \w     46.00  71.00   0.50    0.05    --   76.88  15.00   0.00   50
  4  \w     22.00  47.00   0.50    0.05    --   58.63-126.00 120.00   50
  5  \w     67.00  92.00   0.50    0.05    --   80.80-105.00 100.55   50
  6  \w     45.00  98.00   0.50    0.05    --   80.80-115.00 -36.34  106
  7  \w     47.00  73.00   0.50    0.05    --   58.63-126.00 -90.00   52
  8  \w    -68.00 -31.00   0.50    0.05    --  -60.27 -15.00 -90.00   74
  9  \w   -105.00 -45.00   0.50    0.05    --  -69.75 -15.00-150.00  120
 10  \w   -106.00 -49.00   0.50    0.05    --  -60.27 -15.00-180.00  114
 11  \w   -106.00 -74.00   0.50    0.05    --  -60.27 -15.00 -90.00   64
 12  \w   -117.00 -92.00   0.50    0.05    --  -69.75 -15.00 -60.00   50
 13  \w    -73.00 -46.00   0.50    0.05    --  -75.18 -15.00 -90.00   54
 14  \w    -64.00 -37.00   0.50    0.05    --  -69.75 -15.00 -60.00   54
 15  \w   -111.00 -58.00   0.50    0.05    --  -75.18 -15.00   0.00  106
 16  \w   -119.00 -47.00   0.50    0.05    --  -75.18 -15.00  60.00  144
 17  \w   -100.00 -47.00   0.50    0.05    --  -75.18 -15.00 120.00  106
 18  \w    -90.00 -64.00   0.50    0.05    --  -69.75 -15.00 150.00   52
 19  \w    -70.00 -40.00   0.50    0.05    --  -75.18 112.00 -30.00   60
 20  \w   -101.00 -55.00   0.50    0.05    --  -78.50 129.00   3.29   92
 21  \w   -102.00 -35.00   0.50    0.05    --  -78.50 129.00 -23.45  134
 22  \w    -98.00 -72.00   0.50    0.05    --  -78.50 121.00-127.81   52
 23  \w    -94.00 -35.00   0.50    0.05    --  -69.75 126.00  30.00  118
 24  \w    -62.00 -36.00   0.50    0.05    --  -69.75 126.00  90.00   52
 25  \w    -61.00 -35.00   0.50    0.05    --  -78.50 127.00 116.27   52
 26  \w    -97.00 -46.00   0.50    0.05    --  -78.50 120.00 151.11  102
 27  \w   -100.00 -71.00   0.50    0.05    --  -78.50 127.00 116.27   58
 28  \w    -96.00 -40.00   0.50    0.05    --  -78.50 116.00  70.06  112
 29  \w    -95.00 -69.00   0.50    0.05    --  -78.50 116.00  97.18   52
 30  \w    -87.00 -33.00   0.50    0.05    --  -75.18 112.00 120.00  108
 31  \w    -97.00 -48.00   0.50    0.05    --  -78.50 120.00 -68.27   98
 32  \w    -64.00 -38.00   0.50    0.05    --  -75.18 112.00 -60.00   52
 33  \w    -64.00 -38.00   0.50    0.05    --  -78.50 121.00-127.81   52
 34  \w    -78.00 -34.00   0.50    0.05    --  -75.18 112.00-150.00   88
 35  \w    -95.00 -43.00   0.50    0.05    --  -78.50 119.00-175.84  104
;
_diffrn_measurement_device 'four-circle diffractometer'
_diffrn_measurement_device_type 'Rigaku XtaLAB Synergy-R'
_diffrn_measurement_method '\w scans'
_diffrn_orient_matrix_type
;
 CrysAlisPro convention (1999,Acta A55,543-557)
;
_diffrn_orient_matrix_UB_11 0.1093263000
_diffrn_orient_matrix_UB_12 -0.0192810000
_diffrn_orient_matrix_UB_13 0.0704816000
_diffrn_orient_matrix_UB_21 -0.1671684000
_diffrn_orient_matrix_UB_22 0.0941143000
_diffrn_orient_matrix_UB_23 0.0323799000
_diffrn_orient_matrix_UB_31 -0.0939856000
_diffrn_orient_matrix_UB_32 -0.1068145000
_diffrn_orient_matrix_UB_33 0.0312031000
_diffrn_radiation_monochromator 'multi-layer mirror'
_diffrn_radiation_probe x-ray
_diffrn_radiation_type CuK\a
_diffrn_radiation_wavelength 1.54184
_diffrn_radiation_xray_symbol K-L~2,3~
_diffrn_reflns_av_R_equivalents 0.0276
_diffrn_reflns_av_unetI/netI 0.0284
_diffrn_reflns_Laue_measured_fraction_full 0.989
_diffrn_reflns_Laue_measured_fraction_max 0.953
_diffrn_reflns_limit_h_max 8
_diffrn_reflns_limit_h_min -8
_diffrn_reflns_limit_k_max 11
_diffrn_reflns_limit_k_min -13
_diffrn_reflns_limit_l_max 22
_diffrn_reflns_limit_l_min -22
_diffrn_reflns_number 16901
_diffrn_reflns_point_group_measured_fraction_full 0.989
_diffrn_reflns_point_group_measured_fraction_max 0.953
_diffrn_reflns_theta_full 67.684
_diffrn_reflns_theta_max 72.615
_diffrn_reflns_theta_min 4.123
_diffrn_source 'rotating-anode X-ray tube'
_diffrn_source_type 'PhotonJet-R X-ray Source'
_exptl_absorpt_coefficient_mu 0.883
_exptl_absorpt_correction_T_max 1.00000
_exptl_absorpt_correction_T_min 0.80514
_exptl_absorpt_correction_type multi-scan
_exptl_absorpt_process_details
;
 CrysAlisPro 1.171.41.112a (Rigaku Oxford Diffraction, 2021) Empirical 
 absorption correction using spherical harmonics, implemented in SCALE3 
 ABSPACK scaling algorithm.
;
_exptl_crystal_colour 'clear light yellow'
_exptl_crystal_density_diffrn 1.191
_exptl_crystal_description plate
_exptl_crystal_F_000 548
_exptl_crystal_preparation
;
 For data collection the crystal was immersed in a film of perfluoropolyether 
 oil, mounted on a polyimide loop and transferred to stream of cold nitrogen 
 (Oxford Cryostream 800).
;
_exptl_crystal_size_max 0.290
_exptl_crystal_size_mid 0.120
_exptl_crystal_size_min 0.050
_refine_diff_density_max 0.332
_refine_diff_density_min -0.311
_refine_diff_density_rms 0.038
_refine_ls_extinction_method none
_refine_ls_goodness_of_fit_ref 1.055
_refine_ls_hydrogen_treatment constr
_refine_ls_matrix_type full
_refine_ls_number_parameters 355
_refine_ls_number_reflns 5434
_refine_ls_number_restraints 0
_refine_ls_restrained_S_all 1.055
_refine_ls_R_factor_all 0.0433
_refine_ls_R_factor_gt 0.0386
_refine_ls_shift/su_max 0.000
_refine_ls_shift/su_mean 0.000
_refine_ls_structure_factor_coef Fsqd
_refine_ls_weighting_details
;
 w=1/[\s^2^(Fo^2^)+(0.0485P)^2^+0.3994P] where P=(Fo^2^+2Fc^2^)/3
;
_refine_ls_weighting_scheme calc
_refine_ls_wR_factor_gt 0.0986
_refine_ls_wR_factor_ref 0.1016
_reflns_Friedel_coverage 0.000
_reflns_number_gt 4813
_reflns_number_total 5434
_reflns_threshold_expression 'I > 2\s(I)'
_cod_data_source_file d5sc08526h2.cif
_cod_data_source_block E-7Ph
_cod_database_code 1576370
_shelx_shelxl_version_number 2018/3
_shelx_space_group_comment
;
 The symmetry employed for this shelxl refinement is uniquely defined by the 
 following loop, which should always be used as a source of symmetry 
 information in preference to the above space-group names. They are only 
 intended as comments.
;
_shelx_estimated_absorpt_t_min 0.784
_shelx_estimated_absorpt_t_max 0.957

loop_
_space_group_symop_operation_xyz
'x, y, z'
'-x, -y, -z'

loop_
_atom_site_label
_atom_site_type_symbol
_atom_site_fract_x
_atom_site_fract_y
_atom_site_fract_z
_atom_site_U_iso_or_equiv
_atom_site_adp_type
_atom_site_occupancy
_atom_site_site_symmetry_order
_atom_site_calc_flag
_atom_site_refinement_flags_posn
_atom_site_refinement_flags_adp
_atom_site_refinement_flags_occupancy
_atom_site_disorder_assembly
_atom_site_disorder_group
Si1_1 Si 0.49483(5) 0.44821(3) 0.66452(2) 0.02596(11) Uani 1 1 d . . . . .
C2_1 C 0.56101(18) 0.54820(13) 0.72728(7) 0.0234(3) Uani 1 1 d . . . . .
C3_1 C 0.3979(2) 0.32636(15) 0.72289(8) 0.0364(3) Uani 1 1 d . . . . .
H3A_1 H 0.357648 0.274248 0.692251 0.055 Uiso 1 1 calc R U . . .
H3B_1 H 0.287579 0.366317 0.752035 0.055 Uiso 1 1 calc R U . . .
H3C_1 H 0.497385 0.274348 0.755112 0.055 Uiso 1 1 calc R U . . .
C4_1 C 0.7086(3) 0.37233(16) 0.61102(10) 0.0439(4) Uani 1 1 d . . . . .
H4A_1 H 0.675064 0.311760 0.584623 0.066 Uiso 1 1 calc R U . . .
H4B_1 H 0.812113 0.329449 0.643912 0.066 Uiso 1 1 calc R U . . .
H4C_1 H 0.750962 0.435841 0.576380 0.066 Uiso 1 1 calc R U . . .
C5_1 C 0.3009(3) 0.53823(16) 0.60241(10) 0.0442(4) Uani 1 1 d . . . . .
H5A_1 H 0.251305 0.480345 0.579148 0.066 Uiso 1 1 calc R U . . .
H5B_1 H 0.352610 0.593884 0.565164 0.066 Uiso 1 1 calc R U . . .
H5C_1 H 0.197071 0.587749 0.630311 0.066 Uiso 1 1 calc R U . . .
B1_2 B 0.4293(2) 0.75833(15) 0.64417(9) 0.0249(3) Uani 1 1 d . . . . .
C1_2 C 0.51247(17) 0.67516(12) 0.71494(7) 0.0228(3) Uani 1 1 d . . . . .
C2_2 C 0.52015(18) 0.75735(12) 0.77066(7) 0.0232(3) Uani 1 1 d . . . . .
C3_2 C 0.37868(19) 0.86297(13) 0.77500(7) 0.0254(3) Uani 1 1 d . . . . .
C4_2 C 0.21908(19) 0.90551(13) 0.72304(8) 0.0265(3) Uani 1 1 d . . . . .
C5_2 C 0.23481(19) 0.85260(13) 0.65778(7) 0.0263(3) Uani 1 1 d . . . . .
C7_2 C 0.0566(2) 1.00024(14) 0.73580(8) 0.0329(3) Uani 1 1 d . . . . .
H7_2 H 0.048666 1.040984 0.777496 0.040 Uiso 1 1 calc R U . . .
C8_2 C -0.0933(2) 1.03525(15) 0.68795(9) 0.0377(4) Uani 1 1 d . . . . .
H8_2 H -0.202900 1.099345 0.697422 0.045 Uiso 1 1 calc R U . . .
C9_2 C -0.0840(2) 0.97756(15) 0.62680(9) 0.0365(4) Uani 1 1 d . . . . .
H9_2 H -0.189458 0.998318 0.595720 0.044 Uiso 1 1 calc R U . . .
C10_2 C 0.0814(2) 0.88888(14) 0.61130(8) 0.0317(3) Uani 1 1 d . . . . .
H10_2 H 0.090148 0.852105 0.568065 0.038 Uiso 1 1 calc R U . . .
C1_3 C 0.68966(19) 0.72122(12) 0.81778(7) 0.0236(3) Uani 1 1 d . . . . .
C2_3 C 0.6752(2) 0.69562(13) 0.89317(8) 0.0286(3) Uani 1 1 d . . . . .
H2_3 H 0.552475 0.703297 0.916713 0.034 Uiso 1 1 calc R U . . .
C3_3 C 0.8378(2) 0.65909(14) 0.93417(8) 0.0326(3) Uani 1 1 d . . . . .
H3_3 H 0.826058 0.641239 0.985486 0.039 Uiso 1 1 calc R U . . .
C4_3 C 1.0179(2) 0.64853(14) 0.90046(8) 0.0318(3) Uani 1 1 d . . . . .
H4_3 H 1.129527 0.622960 0.928481 0.038 Uiso 1 1 calc R U . . .
C5_3 C 1.0336(2) 0.67557(14) 0.82566(8) 0.0312(3) Uani 1 1 d . . . . .
H5_3 H 1.156357 0.669680 0.802394 0.037 Uiso 1 1 calc R U . . .
C6_3 C 0.87130(19) 0.71111(13) 0.78461(8) 0.0276(3) Uani 1 1 d . . . . .
H6_3 H 0.883808 0.728810 0.733309 0.033 Uiso 1 1 calc R U . . .
C1_4 C 0.64317(19) 0.47222(13) 0.79598(7) 0.0253(3) Uani 1 1 d . . . . .
C2_4 C 0.5304(2) 0.45569(14) 0.85839(8) 0.0322(3) Uani 1 1 d . . . . .
H2_4 H 0.398250 0.497468 0.858956 0.039 Uiso 1 1 calc R U . . .
C3_4 C 0.6086(3) 0.37870(15) 0.92002(8) 0.0382(4) Uani 1 1 d . . . . .
H3_4 H 0.529997 0.369410 0.962525 0.046 Uiso 1 1 calc R U . . .
C4_4 C 0.7996(2) 0.31558(15) 0.92005(9) 0.0390(4) Uani 1 1 d . . . . .
H4_4 H 0.852415 0.262485 0.962151 0.047 Uiso 1 1 calc R U . . .
C5_4 C 0.9128(2) 0.33048(16) 0.85831(9) 0.0410(4) Uani 1 1 d . . . . .
H5_4 H 1.044449 0.287691 0.857859 0.049 Uiso 1 1 calc R U . . .
C6_4 C 0.8352(2) 0.40770(14) 0.79680(8) 0.0338(3) Uani 1 1 d . . . . .
H6_4 H 0.914633 0.416676 0.754483 0.041 Uiso 1 1 calc R U . . .
C1_5 C 0.55181(19) 0.76482(13) 0.57204(7) 0.0250(3) Uani 1 1 d . . . . .
C2_5 C 0.74191(19) 0.69433(13) 0.56841(8) 0.0271(3) Uani 1 1 d . . . . .
H2_5 H 0.793713 0.638606 0.609782 0.033 Uiso 1 1 calc R U . . .
C3_5 C 0.8565(2) 0.70400(14) 0.50573(8) 0.0307(3) Uani 1 1 d . . . . .
H3_5 H 0.984574 0.654670 0.504555 0.037 Uiso 1 1 calc R U . . .
C4_5 C 0.7844(2) 0.78529(14) 0.44503(8) 0.0309(3) Uani 1 1 d . . . . .
H4_5 H 0.862868 0.792114 0.402238 0.037 Uiso 1 1 calc R U . . .
C5_5 C 0.5977(2) 0.85653(15) 0.44698(8) 0.0341(3) Uani 1 1 d . . . . .
H5_5 H 0.547196 0.912011 0.405329 0.041 Uiso 1 1 calc R U . . .
C6_5 C 0.4840(2) 0.84709(14) 0.50965(8) 0.0308(3) Uani 1 1 d . . . . .
H6_5 H 0.356685 0.897678 0.510425 0.037 Uiso 1 1 calc R U . . .
C1_6 C 0.3780(2) 0.94216(13) 0.83291(8) 0.0284(3) Uani 1 1 d . . . . .
C2_6 C 0.2431(2) 0.94905(15) 0.89044(9) 0.0360(3) Uani 1 1 d . . . . .
H2_6 H 0.150205 0.901376 0.893972 0.043 Uiso 1 1 calc R U . . .
C3_6 C 0.2439(3) 1.02537(17) 0.94262(9) 0.0453(4) Uani 1 1 d . . . . .
H3_6 H 0.151762 1.029487 0.981753 0.054 Uiso 1 1 calc R U . . .
C4_6 C 0.3779(3) 1.09526(16) 0.93790(10) 0.0465(4) Uani 1 1 d . . . . .
H4_6 H 0.376922 1.148305 0.973276 0.056 Uiso 1 1 calc R U . . .
C5_6 C 0.5134(3) 1.08772(15) 0.88149(10) 0.0442(4) Uani 1 1 d . . . . .
H5_6 H 0.606812 1.134916 0.878442 0.053 Uiso 1 1 calc R U . . .
C6_6 C 0.5136(2) 1.01165(14) 0.82941(8) 0.0343(3) Uani 1 1 d . . . . .
H6_6 H 0.607476 1.006913 0.790867 0.041 Uiso 1 1 calc R U . . .

loop_
_atom_site_aniso_label
_atom_site_aniso_U_11
_atom_site_aniso_U_22
_atom_site_aniso_U_33
_atom_site_aniso_U_23
_atom_site_aniso_U_13
_atom_site_aniso_U_12
Si1_1 0.0286(2) 0.0275(2) 0.0221(2) -0.00288(14) -0.00336(15) -0.00712(15)
C2_1 0.0194(6) 0.0296(7) 0.0209(6) -0.0032(5) -0.0001(5) -0.0058(5)
C3_1 0.0444(9) 0.0389(8) 0.0308(8) -0.0036(6) -0.0047(7) -0.0189(7)
C4_1 0.0518(10) 0.0404(9) 0.0419(9) -0.0155(7) 0.0147(8) -0.0148(8)
C5_1 0.0545(10) 0.0371(9) 0.0453(10) 0.0008(7) -0.0266(8) -0.0161(8)
B1_2 0.0231(7) 0.0272(8) 0.0261(8) -0.0032(6) -0.0041(6) -0.0088(6)
C1_2 0.0166(6) 0.0293(7) 0.0223(7) -0.0033(5) 0.0006(5) -0.0056(5)
C2_2 0.0209(6) 0.0274(7) 0.0216(6) -0.0008(5) 0.0010(5) -0.0086(5)
C3_2 0.0226(6) 0.0274(7) 0.0256(7) 0.0000(5) 0.0020(5) -0.0079(5)
C4_2 0.0213(6) 0.0276(7) 0.0285(7) 0.0020(6) 0.0016(5) -0.0062(5)
C5_2 0.0225(7) 0.0303(7) 0.0245(7) 0.0032(5) -0.0007(5) -0.0076(6)
C7_2 0.0275(7) 0.0328(8) 0.0333(8) 0.0006(6) 0.0046(6) -0.0022(6)
C8_2 0.0235(7) 0.0384(8) 0.0407(9) 0.0077(7) 0.0045(6) 0.0023(6)
C9_2 0.0220(7) 0.0463(9) 0.0338(8) 0.0116(7) -0.0038(6) -0.0041(6)
C10_2 0.0251(7) 0.0386(8) 0.0289(7) 0.0053(6) -0.0032(6) -0.0084(6)
C1_3 0.0233(6) 0.0241(6) 0.0243(7) -0.0024(5) -0.0019(5) -0.0079(5)
C2_3 0.0263(7) 0.0329(7) 0.0253(7) -0.0043(6) -0.0002(6) -0.0047(6)
C3_3 0.0349(8) 0.0375(8) 0.0242(7) -0.0052(6) -0.0047(6) -0.0051(6)
C4_3 0.0277(7) 0.0341(8) 0.0344(8) -0.0043(6) -0.0104(6) -0.0067(6)
C5_3 0.0238(7) 0.0346(8) 0.0359(8) -0.0008(6) -0.0018(6) -0.0105(6)
C6_3 0.0252(7) 0.0323(7) 0.0254(7) 0.0003(6) -0.0006(5) -0.0101(6)
C1_4 0.0276(7) 0.0263(7) 0.0239(7) -0.0031(5) -0.0047(5) -0.0094(6)
C2_4 0.0355(8) 0.0346(8) 0.0263(7) -0.0022(6) -0.0009(6) -0.0092(6)
C3_4 0.0547(10) 0.0394(9) 0.0238(8) 0.0005(6) -0.0013(7) -0.0204(8)
C4_4 0.0529(10) 0.0351(8) 0.0318(8) 0.0064(6) -0.0195(7) -0.0175(7)
C5_4 0.0335(8) 0.0437(9) 0.0426(9) 0.0057(7) -0.0148(7) -0.0068(7)
C6_4 0.0285(7) 0.0391(8) 0.0312(8) 0.0030(6) -0.0053(6) -0.0068(6)
C1_5 0.0249(7) 0.0272(7) 0.0242(7) -0.0035(5) -0.0024(5) -0.0086(5)
C2_5 0.0250(7) 0.0322(7) 0.0244(7) -0.0016(6) -0.0041(5) -0.0079(6)
C3_5 0.0224(7) 0.0407(8) 0.0295(7) -0.0061(6) -0.0010(6) -0.0077(6)
C4_5 0.0305(7) 0.0392(8) 0.0254(7) -0.0050(6) 0.0037(6) -0.0139(6)
C5_5 0.0353(8) 0.0387(8) 0.0251(7) 0.0026(6) -0.0015(6) -0.0070(7)
C6_5 0.0264(7) 0.0352(8) 0.0273(7) 0.0008(6) -0.0024(6) -0.0036(6)
C1_6 0.0289(7) 0.0249(7) 0.0278(7) -0.0018(6) -0.0022(6) -0.0008(6)
C2_6 0.0338(8) 0.0370(8) 0.0338(8) -0.0068(6) 0.0023(6) -0.0025(6)
C3_6 0.0481(10) 0.0463(10) 0.0335(9) -0.0113(7) 0.0010(7) 0.0059(8)
C4_6 0.0623(11) 0.0331(8) 0.0398(9) -0.0129(7) -0.0137(8) 0.0038(8)
C5_6 0.0623(11) 0.0307(8) 0.0422(10) -0.0023(7) -0.0148(8) -0.0141(8)
C6_6 0.0418(8) 0.0302(8) 0.0312(8) -0.0005(6) -0.0036(6) -0.0108(6)

loop_
_atom_type_symbol
_atom_type_description
_atom_type_scat_dispersion_real
_atom_type_scat_dispersion_imag
_atom_type_scat_source
C C 0.0181 0.0091 'International Tables Vol C Tables 4.2.6.8 and 6.1.1.4'
H H 0.0000 0.0000 'International Tables Vol C Tables 4.2.6.8 and 6.1.1.4'
B B 0.0090 0.0039 'International Tables Vol C Tables 4.2.6.8 and 6.1.1.4'
Si Si 0.2541 0.3302 'International Tables Vol C Tables 4.2.6.8 and 6.1.1.4'

loop_
_exptl_crystal_face_index_h
_exptl_crystal_face_index_k
_exptl_crystal_face_index_l
_exptl_crystal_face_perp_dist
-1 -2 1 0.0651
1 2 -1 0.1357
0 -2 -1 0.0365
1 0 -2 0.1691
-1 -1 1 0.0924
1 1 -1 0.1675
0 -1 0 0.0299
0 1 0 0.0448
1 -2 0 0.1131
-1 2 0 0.0882
2 0 -1 0.1814
2 1 -1 0.1818
0 -2 1 0.0229
-1 0 0 0.1029
1 0 0 0.1764
0 -1 1 0.0169
0 1 -1 0.0319
-1 0 -1 0.1022
2 1 1 0.1862
1 0 1 0.1698
0 -1 2 0.0253
0 1 -2 0.0370
-1 -1 -1 0.1057
-1 -1 -2 0.1049
-1 -2 -2 0.0902
1 2 2 0.1532
0 1 2 0.0534
0 -1 -2 0.0619
0 0 -1 0.0622

loop_
_geom_angle_atom_site_label_1
_geom_angle_atom_site_label_2
_geom_angle_atom_site_label_3
_geom_angle
_geom_angle_site_symmetry_1
_geom_angle_site_symmetry_3
_geom_angle_publ_flag
C3_1 Si1_1 C4_1 109.47(8) . . ?
C3_1 Si1_1 C5_1 106.72(8) . . ?
C4_1 Si1_1 C5_1 110.12(9) . . ?
C3_1 Si1_1 C2_1 106.93(6) . . ?
C4_1 Si1_1 C2_1 111.06(7) . . ?
C5_1 Si1_1 C2_1 112.36(7) . . ?
C1_2 C2_1 C1_4 124.69(12) . . ?
C1_2 C2_1 Si1_1 122.82(10) . . ?
C1_4 C2_1 Si1_1 111.83(9) . . ?
Si1_1 C3_1 H3A_1 109.5 . . ?
Si1_1 C3_1 H3B_1 109.5 . . ?
H3A_1 C3_1 H3B_1 109.5 . . ?
Si1_1 C3_1 H3C_1 109.5 . . ?
H3A_1 C3_1 H3C_1 109.5 . . ?
H3B_1 C3_1 H3C_1 109.5 . . ?
Si1_1 C4_1 H4A_1 109.5 . . ?
Si1_1 C4_1 H4B_1 109.5 . . ?
H4A_1 C4_1 H4B_1 109.5 . . ?
Si1_1 C4_1 H4C_1 109.5 . . ?
H4A_1 C4_1 H4C_1 109.5 . . ?
H4B_1 C4_1 H4C_1 109.5 . . ?
Si1_1 C5_1 H5A_1 109.5 . . ?
Si1_1 C5_1 H5B_1 109.5 . . ?
H5A_1 C5_1 H5B_1 109.5 . . ?
Si1_1 C5_1 H5C_1 109.5 . . ?
H5A_1 C5_1 H5C_1 109.5 . . ?
H5B_1 C5_1 H5C_1 109.5 . . ?
C5_2 B1_2 C1_2 112.92(12) . . ?
C5_2 B1_2 C1_5 123.93(12) . . ?
C1_2 B1_2 C1_5 121.83(12) . . ?
C2_1 C1_2 C2_2 124.23(12) . . ?
C2_1 C1_2 B1_2 126.64(12) . . ?
C2_2 C1_2 B1_2 109.03(11) . . ?
C3_2 C2_2 C1_3 122.49(12) . . ?
C3_2 C2_2 C1_2 119.77(12) . . ?
C1_3 C2_2 C1_2 117.69(11) . . ?
C2_2 C3_2 C1_6 120.52(12) . . ?
C2_2 C3_2 C4_2 122.40(13) . . ?
C1_6 C3_2 C4_2 117.08(12) . . ?
C7_2 C4_2 C5_2 118.79(13) . . ?
C7_2 C4_2 C3_2 121.63(14) . . ?
C5_2 C4_2 C3_2 119.54(12) . . ?
C10_2 C5_2 C4_2 119.01(13) . . ?
C10_2 C5_2 B1_2 125.67(13) . . ?
C4_2 C5_2 B1_2 115.31(12) . . ?
C8_2 C7_2 C4_2 120.61(15) . . ?
C8_2 C7_2 H7_2 119.7 . . ?
C4_2 C7_2 H7_2 119.7 . . ?
C9_2 C8_2 C7_2 120.58(14) . . ?
C9_2 C8_2 H8_2 119.7 . . ?
C7_2 C8_2 H8_2 119.7 . . ?
C8_2 C9_2 C10_2 119.25(14) . . ?
C8_2 C9_2 H9_2 120.4 . . ?
C10_2 C9_2 H9_2 120.4 . . ?
C9_2 C10_2 C5_2 121.48(15) . . ?
C9_2 C10_2 H10_2 119.3 . . ?
C5_2 C10_2 H10_2 119.3 . . ?
C2_3 C1_3 C6_3 118.50(13) . . ?
C2_3 C1_3 C2_2 123.17(12) . . ?
C6_3 C1_3 C2_2 118.33(12) . . ?
C3_3 C2_3 C1_3 120.76(13) . . ?
C3_3 C2_3 H2_3 119.6 . . ?
C1_3 C2_3 H2_3 119.6 . . ?
C2_3 C3_3 C4_3 120.17(14) . . ?
C2_3 C3_3 H3_3 119.9 . . ?
C4_3 C3_3 H3_3 119.9 . . ?
C5_3 C4_3 C3_3 119.50(13) . . ?
C5_3 C4_3 H4_3 120.3 . . ?
C3_3 C4_3 H4_3 120.3 . . ?
C6_3 C5_3 C4_3 120.37(13) . . ?
C6_3 C5_3 H5_3 119.8 . . ?
C4_3 C5_3 H5_3 119.8 . . ?
C5_3 C6_3 C1_3 120.69(13) . . ?
C5_3 C6_3 H6_3 119.7 . . ?
C1_3 C6_3 H6_3 119.7 . . ?
C2_4 C1_4 C6_4 117.96(13) . . ?
C2_4 C1_4 C2_1 122.07(13) . . ?
C6_4 C1_4 C2_1 119.78(12) . . ?
C1_4 C2_4 C3_4 120.73(15) . . ?
C1_4 C2_4 H2_4 119.6 . . ?
C3_4 C2_4 H2_4 119.6 . . ?
C4_4 C3_4 C2_4 120.61(15) . . ?
C4_4 C3_4 H3_4 119.7 . . ?
C2_4 C3_4 H3_4 119.7 . . ?
C5_4 C4_4 C3_4 119.23(14) . . ?
C5_4 C4_4 H4_4 120.4 . . ?
C3_4 C4_4 H4_4 120.4 . . ?
C4_4 C5_4 C6_4 120.29(15) . . ?
C4_4 C5_4 H5_4 119.9 . . ?
C6_4 C5_4 H5_4 119.9 . . ?
C5_4 C6_4 C1_4 121.17(15) . . ?
C5_4 C6_4 H6_4 119.4 . . ?
C1_4 C6_4 H6_4 119.4 . . ?
C2_5 C1_5 C6_5 116.69(13) . . ?
C2_5 C1_5 B1_2 120.80(12) . . ?
C6_5 C1_5 B1_2 122.35(13) . . ?
C3_5 C2_5 C1_5 121.58(13) . . ?
C3_5 C2_5 H2_5 119.2 . . ?
C1_5 C2_5 H2_5 119.2 . . ?
C4_5 C3_5 C2_5 120.18(13) . . ?
C4_5 C3_5 H3_5 119.9 . . ?
C2_5 C3_5 H3_5 119.9 . . ?
C5_5 C4_5 C3_5 119.64(13) . . ?
C5_5 C4_5 H4_5 120.2 . . ?
C3_5 C4_5 H4_5 120.2 . . ?
C4_5 C5_5 C6_5 120.06(14) . . ?
C4_5 C5_5 H5_5 120.0 . . ?
C6_5 C5_5 H5_5 120.0 . . ?
C5_5 C6_5 C1_5 121.84(13) . . ?
C5_5 C6_5 H6_5 119.1 . . ?
C1_5 C6_5 H6_5 119.1 . . ?
C6_6 C1_6 C2_6 118.78(14) . . ?
C6_6 C1_6 C3_2 119.58(13) . . ?
C2_6 C1_6 C3_2 121.64(13) . . ?
C3_6 C2_6 C1_6 120.25(16) . . ?
C3_6 C2_6 H2_6 119.9 . . ?
C1_6 C2_6 H2_6 119.9 . . ?
C4_6 C3_6 C2_6 120.34(16) . . ?
C4_6 C3_6 H3_6 119.8 . . ?
C2_6 C3_6 H3_6 119.8 . . ?
C3_6 C4_6 C5_6 119.70(16) . . ?
C3_6 C4_6 H4_6 120.2 . . ?
C5_6 C4_6 H4_6 120.2 . . ?
C4_6 C5_6 C6_6 120.23(16) . . ?
C4_6 C5_6 H5_6 119.9 . . ?
C6_6 C5_6 H5_6 119.9 . . ?
C5_6 C6_6 C1_6 120.69(16) . . ?
C5_6 C6_6 H6_6 119.7 . . ?
C1_6 C6_6 H6_6 119.7 . . ?

loop_
_geom_bond_atom_site_label_1
_geom_bond_atom_site_label_2
_geom_bond_distance
_geom_bond_site_symmetry_2
_geom_bond_publ_flag
Si1_1 C3_1 1.8609(15) . ?
Si1_1 C4_1 1.8623(16) . ?
Si1_1 C5_1 1.8658(16) . ?
Si1_1 C2_1 1.8957(14) . ?
C2_1 C1_2 1.3621(19) . ?
C2_1 C1_4 1.4973(18) . ?
C3_1 H3A_1 0.9800 . ?
C3_1 H3B_1 0.9800 . ?
C3_1 H3C_1 0.9800 . ?
C4_1 H4A_1 0.9800 . ?
C4_1 H4B_1 0.9800 . ?
C4_1 H4C_1 0.9800 . ?
C5_1 H5A_1 0.9800 . ?
C5_1 H5B_1 0.9800 . ?
C5_1 H5C_1 0.9800 . ?
B1_2 C5_2 1.558(2) . ?
B1_2 C1_2 1.559(2) . ?
B1_2 C1_5 1.559(2) . ?
C1_2 C2_2 1.5000(18) . ?
C2_2 C3_2 1.3608(19) . ?
C2_2 C1_3 1.4928(18) . ?
C3_2 C1_6 1.4952(19) . ?
C3_2 C4_2 1.4951(19) . ?
C4_2 C7_2 1.401(2) . ?
C4_2 C5_2 1.417(2) . ?
C5_2 C10_2 1.3952(19) . ?
C7_2 C8_2 1.392(2) . ?
C7_2 H7_2 0.9500 . ?
C8_2 C9_2 1.382(2) . ?
C8_2 H8_2 0.9500 . ?
C9_2 C10_2 1.389(2) . ?
C9_2 H9_2 0.9500 . ?
C10_2 H10_2 0.9500 . ?
C1_3 C2_3 1.3939(19) . ?
C1_3 C6_3 1.3946(18) . ?
C2_3 C3_3 1.386(2) . ?
C2_3 H2_3 0.9500 . ?
C3_3 C4_3 1.388(2) . ?
C3_3 H3_3 0.9500 . ?
C4_3 C5_3 1.385(2) . ?
C4_3 H4_3 0.9500 . ?
C5_3 C6_3 1.3843(19) . ?
C5_3 H5_3 0.9500 . ?
C6_3 H6_3 0.9500 . ?
C1_4 C2_4 1.389(2) . ?
C1_4 C6_4 1.391(2) . ?
C2_4 C3_4 1.390(2) . ?
C2_4 H2_4 0.9500 . ?
C3_4 C4_4 1.381(2) . ?
C3_4 H3_4 0.9500 . ?
C4_4 C5_4 1.377(2) . ?
C4_4 H4_4 0.9500 . ?
C5_4 C6_4 1.387(2) . ?
C5_4 H5_4 0.9500 . ?
C6_4 H6_4 0.9500 . ?
C1_5 C2_5 1.4015(19) . ?
C1_5 C6_5 1.4043(19) . ?
C2_5 C3_5 1.3898(19) . ?
C2_5 H2_5 0.9500 . ?
C3_5 C4_5 1.383(2) . ?
C3_5 H3_5 0.9500 . ?
C4_5 C5_5 1.383(2) . ?
C4_5 H4_5 0.9500 . ?
C5_5 C6_5 1.386(2) . ?
C5_5 H5_5 0.9500 . ?
C6_5 H6_5 0.9500 . ?
C1_6 C6_6 1.389(2) . ?
C1_6 C2_6 1.394(2) . ?
C2_6 C3_6 1.389(2) . ?
C2_6 H2_6 0.9500 . ?
C3_6 C4_6 1.380(3) . ?
C3_6 H3_6 0.9500 . ?
C4_6 C5_6 1.382(3) . ?
C4_6 H4_6 0.9500 . ?
C5_6 C6_6 1.384(2) . ?
C5_6 H5_6 0.9500 . ?
C6_6 H6_6 0.9500 . ?

loop_
_geom_torsion_atom_site_label_1
_geom_torsion_atom_site_label_2
_geom_torsion_atom_site_label_3
_geom_torsion_atom_site_label_4
_geom_torsion
_geom_torsion_site_symmetry_1
_geom_torsion_site_symmetry_2
_geom_torsion_site_symmetry_3
_geom_torsion_site_symmetry_4
_geom_torsion_publ_flag
C3_1 Si1_1 C2_1 C1_2 -133.77(11) . . . . ?
C4_1 Si1_1 C2_1 C1_2 106.85(12) . . . . ?
C5_1 Si1_1 C2_1 C1_2 -17.00(14) . . . . ?
C3_1 Si1_1 C2_1 C1_4 37.33(11) . . . . ?
C4_1 Si1_1 C2_1 C1_4 -82.05(11) . . . . ?
C5_1 Si1_1 C2_1 C1_4 154.11(10) . . . . ?
C1_4 C2_1 C1_2 C2_2 -5.0(2) . . . . ?
Si1_1 C2_1 C1_2 C2_2 164.97(10) . . . . ?
C1_4 C2_1 C1_2 B1_2 179.10(13) . . . . ?
Si1_1 C2_1 C1_2 B1_2 -10.96(19) . . . . ?
C5_2 B1_2 C1_2 C2_1 123.89(14) . . . . ?
C1_5 B1_2 C1_2 C2_1 -68.78(18) . . . . ?
C5_2 B1_2 C1_2 C2_2 -52.55(14) . . . . ?
C1_5 B1_2 C1_2 C2_2 114.78(13) . . . . ?
C2_1 C1_2 C2_2 C3_2 -140.02(13) . . . . ?
B1_2 C1_2 C2_2 C3_2 36.51(16) . . . . ?
C2_1 C1_2 C2_2 C1_3 42.27(17) . . . . ?
B1_2 C1_2 C2_2 C1_3 -141.19(12) . . . . ?
C1_3 C2_2 C3_2 C1_6 -5.93(19) . . . . ?
C1_2 C2_2 C3_2 C1_6 176.48(12) . . . . ?
C1_3 C2_2 C3_2 C4_2 173.87(11) . . . . ?
C1_2 C2_2 C3_2 C4_2 -3.72(19) . . . . ?
C2_2 C3_2 C4_2 C7_2 167.91(13) . . . . ?
C1_6 C3_2 C4_2 C7_2 -12.28(19) . . . . ?
C2_2 C3_2 C4_2 C5_2 -14.61(19) . . . . ?
C1_6 C3_2 C4_2 C5_2 165.20(12) . . . . ?
C7_2 C4_2 C5_2 C10_2 -5.35(19) . . . . ?
C3_2 C4_2 C5_2 C10_2 177.10(12) . . . . ?
C7_2 C4_2 C5_2 B1_2 173.68(12) . . . . ?
C3_2 C4_2 C5_2 B1_2 -3.87(18) . . . . ?
C1_2 B1_2 C5_2 C10_2 -143.61(14) . . . . ?
C1_5 B1_2 C5_2 C10_2 49.4(2) . . . . ?
C1_2 B1_2 C5_2 C4_2 37.44(16) . . . . ?
C1_5 B1_2 C5_2 C4_2 -129.58(14) . . . . ?
C5_2 C4_2 C7_2 C8_2 4.8(2) . . . . ?
C3_2 C4_2 C7_2 C8_2 -177.69(13) . . . . ?
C4_2 C7_2 C8_2 C9_2 -0.3(2) . . . . ?
C7_2 C8_2 C9_2 C10_2 -3.6(2) . . . . ?
C8_2 C9_2 C10_2 C5_2 3.0(2) . . . . ?
C4_2 C5_2 C10_2 C9_2 1.5(2) . . . . ?
B1_2 C5_2 C10_2 C9_2 -177.40(13) . . . . ?
C3_2 C2_2 C1_3 C2_3 62.18(19) . . . . ?
C1_2 C2_2 C1_3 C2_3 -120.19(14) . . . . ?
C3_2 C2_2 C1_3 C6_3 -118.66(15) . . . . ?
C1_2 C2_2 C1_3 C6_3 58.98(16) . . . . ?
C6_3 C1_3 C2_3 C3_3 -1.0(2) . . . . ?
C2_2 C1_3 C2_3 C3_3 178.19(13) . . . . ?
C1_3 C2_3 C3_3 C4_3 0.5(2) . . . . ?
C2_3 C3_3 C4_3 C5_3 0.4(2) . . . . ?
C3_3 C4_3 C5_3 C6_3 -0.9(2) . . . . ?
C4_3 C5_3 C6_3 C1_3 0.5(2) . . . . ?
C2_3 C1_3 C6_3 C5_3 0.5(2) . . . . ?
C2_2 C1_3 C6_3 C5_3 -178.74(13) . . . . ?
C1_2 C2_1 C1_4 C2_4 77.36(18) . . . . ?
Si1_1 C2_1 C1_4 C2_4 -93.54(14) . . . . ?
C1_2 C2_1 C1_4 C6_4 -107.70(16) . . . . ?
Si1_1 C2_1 C1_4 C6_4 81.39(14) . . . . ?
C6_4 C1_4 C2_4 C3_4 1.2(2) . . . . ?
C2_1 C1_4 C2_4 C3_4 176.18(13) . . . . ?
C1_4 C2_4 C3_4 C4_4 -1.0(2) . . . . ?
C2_4 C3_4 C4_4 C5_4 0.5(2) . . . . ?
C3_4 C4_4 C5_4 C6_4 -0.2(2) . . . . ?
C4_4 C5_4 C6_4 C1_4 0.4(2) . . . . ?
C2_4 C1_4 C6_4 C5_4 -0.9(2) . . . . ?
C2_1 C1_4 C6_4 C5_4 -176.03(14) . . . . ?
C5_2 B1_2 C1_5 C2_5 166.56(13) . . . . ?
C1_2 B1_2 C1_5 C2_5 0.7(2) . . . . ?
C5_2 B1_2 C1_5 C6_5 -8.6(2) . . . . ?
C1_2 B1_2 C1_5 C6_5 -174.54(13) . . . . ?
C6_5 C1_5 C2_5 C3_5 -1.0(2) . . . . ?
B1_2 C1_5 C2_5 C3_5 -176.47(13) . . . . ?
C1_5 C2_5 C3_5 C4_5 0.5(2) . . . . ?
C2_5 C3_5 C4_5 C5_5 -0.2(2) . . . . ?
C3_5 C4_5 C5_5 C6_5 0.5(2) . . . . ?
C4_5 C5_5 C6_5 C1_5 -1.1(2) . . . . ?
C2_5 C1_5 C6_5 C5_5 1.3(2) . . . . ?
B1_2 C1_5 C6_5 C5_5 176.68(13) . . . . ?
C2_2 C3_2 C1_6 C6_6 71.07(18) . . . . ?
C4_2 C3_2 C1_6 C6_6 -108.74(15) . . . . ?
C2_2 C3_2 C1_6 C2_6 -109.45(16) . . . . ?
C4_2 C3_2 C1_6 C2_6 70.74(17) . . . . ?
C6_6 C1_6 C2_6 C3_6 0.7(2) . . . . ?
C3_2 C1_6 C2_6 C3_6 -178.75(14) . . . . ?
C1_6 C2_6 C3_6 C4_6 0.2(2) . . . . ?
C2_6 C3_6 C4_6 C5_6 -0.9(3) . . . . ?
C3_6 C4_6 C5_6 C6_6 0.8(3) . . . . ?
C4_6 C5_6 C6_6 C1_6 0.1(2) . . . . ?
C2_6 C1_6 C6_6 C5_6 -0.9(2) . . . . ?
C3_2 C1_6 C6_6 C5_6 178.62(14) . . . . ?
